data_7717599
loop_
_publ_author_name
'L\"uckert, Paula L.'
'Gilmer, Jannik'
'Virovets, Alexander'
'Lerner, Hans-Wolfram'
'Wagner, Matthias'

_publ_section_title
;
 Donor-free 9-aluminafluorenes: molecular structures and reactivity
;
_journal_name_full 'Dalton Transactions'
_journal_paper_doi 10.1039/D4DT03148B
_journal_year 2024
_chemical_formula_moiety 'C42 H54 Al2'
_chemical_formula_sum 'C42 H54 Al2'
_chemical_formula_weight 612.81
_space_group_crystal_system monoclinic
_space_group_IT_number 14
_space_group_name_Hall '-P 2yn'
_space_group_name_H-M_alt 'P 1 21/n 1'
_atom_sites_solution_hydrogens geom
_audit_creation_method SHELXL-2018/3
_audit_update_record
;
2024-10-28 deposited with the CCDC.	2024-12-02 downloaded from the CCDC.
;
_cell_angle_alpha 90
_cell_angle_beta 90.972(10)
_cell_angle_gamma 90
_cell_formula_units_Z 2
_cell_length_a 9.2544(11)
_cell_length_b 12.0149(11)
_cell_length_c 17.0828(17)
_cell_measurement_reflns_used 6055
_cell_measurement_temperature 173(2)
_cell_measurement_theta_max 25.5570
_cell_measurement_theta_min 4.5550
_cell_volume 1899.2(3)
_computing_cell_refinement 'CrysAlisPro 1.171.42.43a (Rigaku OD, 2022)'
_computing_data_collection 'X-Area (Stoe & Cie, 2001)'
_computing_data_reduction 'CrysAlisPro 1.171.42.43a (Rigaku OD, 2022)'
_computing_structure_refinement 'SHELXL-2018/3 (Sheldrick, 2018)'
_computing_structure_solution 'SHELXT (G. M. Sheldrick, 2015)'
_diffrn_ambient_temperature 173(2)
_diffrn_detector 'image plate'
_diffrn_detector_area_resol_mean 6.67
_diffrn_detector_type 'STOE image plate (34 cm diameter)'
_diffrn_measured_fraction_theta_full 0.995
_diffrn_measured_fraction_theta_max 0.992
_diffrn_measurement_device '2-circle goniometer'
_diffrn_measurement_device_type 'STOE IPDS II two-circle-diffractometer'
_diffrn_measurement_method \w
_diffrn_radiation_monochromator mirror
_diffrn_radiation_type MoK\a
_diffrn_radiation_wavelength 0.71073
_diffrn_reflns_av_R_equivalents 0.0923
_diffrn_reflns_av_unetI/netI 0.0707
_diffrn_reflns_Laue_measured_fraction_full 0.995
_diffrn_reflns_Laue_measured_fraction_max 0.992
_diffrn_reflns_limit_h_max 11
_diffrn_reflns_limit_h_min -10
_diffrn_reflns_limit_k_max 14
_diffrn_reflns_limit_k_min -14
_diffrn_reflns_limit_l_max 20
_diffrn_reflns_limit_l_min -20
_diffrn_reflns_number 23747
_diffrn_reflns_point_group_measured_fraction_full 0.995
_diffrn_reflns_point_group_measured_fraction_max 0.992
_diffrn_reflns_theta_full 25.242
_diffrn_reflns_theta_max 25.734
_diffrn_reflns_theta_min 4.044
_diffrn_source 'Genix 3D I\mS microfocus X-ray source'
_exptl_absorpt_coefficient_mu 0.103
_exptl_absorpt_correction_T_max 1.00000
_exptl_absorpt_correction_T_min 0.77320
_exptl_absorpt_correction_type multi-scan
_exptl_absorpt_process_details
;
CrysAlisPro 1.171.42.43a (Rigaku Oxford Diffraction, 2022)
Empirical absorption correction using spherical harmonics,
implemented in SCALE3 ABSPACK scaling algorithm.
;
_exptl_crystal_colour colourless
_exptl_crystal_density_diffrn 1.072
_exptl_crystal_description block
_exptl_crystal_F_000 664
_exptl_crystal_size_max 0.290
_exptl_crystal_size_mid 0.290
_exptl_crystal_size_min 0.280
_refine_diff_density_max 0.383
_refine_diff_density_min -0.446
_refine_diff_density_rms 0.054
_refine_ls_extinction_method none
_refine_ls_goodness_of_fit_ref 0.950
_refine_ls_hydrogen_treatment constr
_refine_ls_matrix_type full
_refine_ls_number_parameters 222
_refine_ls_number_reflns 3608
_refine_ls_number_restraints 28
_refine_ls_restrained_S_all 0.967
_refine_ls_R_factor_all 0.0797
_refine_ls_R_factor_gt 0.0627
_refine_ls_shift/su_max 0.001
_refine_ls_shift/su_mean 0.000
_refine_ls_structure_factor_coef Fsqd
_refine_ls_weighting_details 'w=1/[\s^2^(Fo^2^)+(0.1195P)^2^] where P=(Fo^2^+2Fc^2^)/3'
_refine_ls_weighting_scheme calc
_refine_ls_wR_factor_gt 0.1637
_refine_ls_wR_factor_ref 0.1725
_reflns_Friedel_coverage 0.000
_reflns_number_gt 2611
_reflns_number_total 3608
_reflns_threshold_expression 'I > 2\s(I)'
_cod_data_source_file d4dt03148b3.cif
_cod_data_source_block beta-trans-2_2_wa3233-AV
_cod_original_sg_symbol_H-M 'P 21/n'
_cod_database_code 7717599
_shelx_shelxl_version_number 2018/3
_shelx_space_group_comment
;
The symmetry employed for this shelxl refinement is uniquely defined
by the following loop, which should always be used as a source of
symmetry information in preference to the above space-group names.
They are only intended as comments.
;
_shelx_estimated_absorpt_t_min 0.971
_shelx_estimated_absorpt_t_max 0.972

loop_
_space_group_symop_operation_xyz
'x, y, z'
'-x+1/2, y+1/2, -z+1/2'
'-x, -y, -z'
'x-1/2, -y-1/2, z-1/2'

loop_
_atom_site_label
_atom_site_type_symbol
_atom_site_fract_x
_atom_site_fract_y
_atom_site_fract_z
_atom_site_U_iso_or_equiv
_atom_site_adp_type
_atom_site_occupancy
_atom_site_site_symmetry_order
_atom_site_calc_flag
_atom_site_refinement_flags_posn
_atom_site_refinement_flags_adp
_atom_site_refinement_flags_occupancy
_atom_site_disorder_assembly
_atom_site_disorder_group
Al1 Al 0.53712(11) 0.40258(7) 0.53095(6) 0.0287(3) Uani 1 1 d . . . . .
C1 C 0.7012(4) 0.3699(3) 0.6000(2) 0.0466(10) Uani 1 1 d . . . . .
H1A H 0.747053 0.439731 0.616639 0.070 Uiso 1 1 calc R U . . .
H1B H 0.771287 0.324324 0.571970 0.070 Uiso 1 1 calc R U . . .
H1C H 0.667822 0.329337 0.646005 0.070 Uiso 1 1 calc R U . . .
C11 C 0.3789(4) 0.5133(3) 0.56948(19) 0.0310(7) Uani 1 1 d . . . . .
C12 C 0.2466(4) 0.4537(2) 0.55885(18) 0.0288(7) Uani 1 1 d . . . . .
C13 C 0.1284(4) 0.4862(3) 0.6016(2) 0.0350(8) Uani 1 1 d . . . . .
H13 H 0.037678 0.451149 0.592463 0.042 Uiso 1 1 calc R U . . .
C14 C 0.1403(4) 0.5696(3) 0.6578(2) 0.0400(9) Uani 1 1 d . . . . .
H14 H 0.056627 0.590754 0.685595 0.048 Uiso 1 1 calc R U . . .
C15 C 0.2713(4) 0.6236(3) 0.6750(2) 0.0368(9) Uani 1 1 d . . . . .
C16 C 0.3876(4) 0.5943(3) 0.6290(2) 0.0336(8) Uani 1 1 d . . . . .
H16 H 0.477479 0.630662 0.638150 0.040 Uiso 1 1 calc R U . . .
C21 C 0.3802(4) 0.3044(3) 0.49329(19) 0.0306(7) Uani 1 1 d . . . . .
C22 C 0.2450(4) 0.3526(3) 0.50913(18) 0.0295(7) Uani 1 1 d . . . . .
C23 C 0.1180(4) 0.3003(3) 0.4836(2) 0.0357(8) Uani 1 1 d . . . . .
H23 H 0.027079 0.334303 0.492620 0.043 Uiso 1 1 calc R U . . .
C24 C 0.1242(4) 0.1985(3) 0.4452(2) 0.0395(9) Uani 1 1 d . . . . .
H24 H 0.036824 0.164126 0.427995 0.047 Uiso 1 1 calc R U . . .
C25 C 0.2548(4) 0.1459(3) 0.4311(2) 0.0344(8) Uani 1 1 d . . . . .
C26 C 0.3812(4) 0.2015(2) 0.45471(18) 0.0315(7) Uani 1 1 d . . . . .
H26 H 0.471723 0.167988 0.444048 0.038 Uiso 1 1 calc R U . . .
C151 C 0.2860(4) 0.7074(3) 0.7428(2) 0.0510(11) Uani 1 1 d D . . . .
C251 C 0.2560(4) 0.0301(3) 0.3926(2) 0.0420(9) Uani 1 1 d . . . . .
C252 C 0.1721(8) -0.0504(4) 0.4405(4) 0.097(2) Uani 1 1 d . U . . .
H25A H 0.218181 -0.058110 0.492317 0.146 Uiso 1 1 calc R U . . .
H25B H 0.169868 -0.122981 0.414351 0.146 Uiso 1 1 calc R U . . .
H25C H 0.073096 -0.022994 0.446372 0.146 Uiso 1 1 calc R U . . .
C253 C 0.1892(7) 0.0409(5) 0.3100(3) 0.0866(18) Uani 1 1 d . . . . .
H25D H 0.085920 0.057764 0.313837 0.130 Uiso 1 1 calc R U . . .
H25E H 0.201579 -0.029221 0.281608 0.130 Uiso 1 1 calc R U . . .
H25F H 0.237407 0.101085 0.281841 0.130 Uiso 1 1 calc R U . . .
C254 C 0.4053(5) -0.0166(4) 0.3826(4) 0.0744(16) Uani 1 1 d . . . . .
H25G H 0.459336 0.030859 0.346744 0.112 Uiso 1 1 calc R U . . .
H25H H 0.398275 -0.091995 0.360880 0.112 Uiso 1 1 calc R U . . .
H25I H 0.455519 -0.019234 0.433488 0.112 Uiso 1 1 calc R U . . .
C152 C 0.2605(8) 0.6448(5) 0.8198(3) 0.087(2) Uani 0.9 1 d D . P A 1
H15A H 0.159930 0.619503 0.821223 0.130 Uiso 0.9 1 calc R U P A 1
H15B H 0.280046 0.694701 0.864109 0.130 Uiso 0.9 1 calc R U P A 1
H15C H 0.325265 0.580414 0.823112 0.130 Uiso 0.9 1 calc R U P A 1
C153 C 0.1803(9) 0.8008(6) 0.7305(5) 0.104(3) Uani 0.9 1 d D U P A 1
H15D H 0.201360 0.839187 0.681378 0.156 Uiso 0.9 1 calc R U P A 1
H15E H 0.188706 0.853429 0.774153 0.156 Uiso 0.9 1 calc R U P A 1
H15F H 0.081954 0.770685 0.727942 0.156 Uiso 0.9 1 calc R U P A 1
C154 C 0.4396(6) 0.7515(5) 0.7542(3) 0.0694(15) Uani 0.9 1 d D . P A 1
H15G H 0.506057 0.688972 0.762624 0.104 Uiso 0.9 1 calc R U P A 1
H15H H 0.443476 0.800944 0.799797 0.104 Uiso 0.9 1 calc R U P A 1
H15I H 0.467908 0.792907 0.707453 0.104 Uiso 0.9 1 calc R U P A 1
C155 C 0.1353(19) 0.731(3) 0.7733(19) 0.039(8) Uiso 0.1 1 d D . P A 2
H15J H 0.067195 0.738685 0.729056 0.059 Uiso 0.1 1 calc R U P A 2
H15K H 0.136994 0.800593 0.803527 0.059 Uiso 0.1 1 calc R U P A 2
H15L H 0.104806 0.669832 0.806964 0.059 Uiso 0.1 1 calc R U P A 2
C156 C 0.274(3) 0.8154(16) 0.6953(16) 0.029(7) Uiso 0.1 1 d D . P A 2
H15M H 0.363965 0.828499 0.667723 0.044 Uiso 0.1 1 calc R U P A 2
H15N H 0.255030 0.877756 0.730709 0.044 Uiso 0.1 1 calc R U P A 2
H15O H 0.193710 0.808862 0.657173 0.044 Uiso 0.1 1 calc R U P A 2
C157 C 0.408(4) 0.681(4) 0.800(2) 0.059(11) Uiso 0.1 1 d D . P A 2
H15P H 0.403573 0.602554 0.815115 0.088 Uiso 0.1 1 calc R U P A 2
H15Q H 0.399718 0.727933 0.846630 0.088 Uiso 0.1 1 calc R U P A 2
H15R H 0.501193 0.695881 0.775128 0.088 Uiso 0.1 1 calc R U P A 2

loop_
_atom_site_aniso_label
_atom_site_aniso_U_11
_atom_site_aniso_U_22
_atom_site_aniso_U_33
_atom_site_aniso_U_23
_atom_site_aniso_U_13
_atom_site_aniso_U_12
Al1 0.0330(5) 0.0208(4) 0.0325(5) -0.0009(4) 0.0051(5) -0.0002(4)
C1 0.050(2) 0.040(2) 0.050(2) 0.0064(18) -0.003(2) -0.0024(17)
C11 0.0381(18) 0.0229(15) 0.0321(16) -0.0003(13) 0.0061(15) 0.0000(14)
C12 0.0362(17) 0.0213(15) 0.0292(16) 0.0042(13) 0.0064(14) 0.0037(14)
C13 0.0343(18) 0.0295(17) 0.0415(19) 0.0049(15) 0.0064(16) 0.0007(14)
C14 0.047(2) 0.0304(18) 0.043(2) -0.0013(16) 0.0201(17) 0.0064(16)
C15 0.051(2) 0.0264(17) 0.0330(18) 0.0003(14) 0.0132(17) 0.0044(15)
C16 0.0434(19) 0.0233(16) 0.0344(18) -0.0019(14) 0.0089(15) -0.0023(15)
C21 0.0387(17) 0.0216(15) 0.0317(16) 0.0036(13) 0.0064(15) -0.0005(13)
C22 0.0350(17) 0.0239(15) 0.0298(17) 0.0048(13) 0.0040(14) -0.0019(14)
C23 0.0368(18) 0.0292(17) 0.041(2) 0.0022(15) 0.0032(16) -0.0005(14)
C24 0.040(2) 0.0348(19) 0.044(2) -0.0023(16) -0.0009(17) -0.0093(16)
C25 0.0435(19) 0.0238(16) 0.0362(18) -0.0018(14) 0.0036(16) -0.0051(15)
C26 0.0378(18) 0.0222(15) 0.0346(19) 0.0021(14) 0.0050(15) 0.0004(14)
C151 0.060(3) 0.038(2) 0.055(2) -0.0174(19) 0.022(2) -0.0059(18)
C251 0.047(2) 0.0256(17) 0.054(2) -0.0086(16) 0.0017(19) -0.0068(16)
C252 0.143(6) 0.034(2) 0.116(5) -0.011(3) 0.063(4) -0.021(3)
C253 0.123(5) 0.066(3) 0.070(3) -0.028(3) -0.020(3) 0.002(3)
C254 0.080(4) 0.036(2) 0.107(4) -0.034(3) 0.018(3) -0.003(2)
C152 0.117(5) 0.096(4) 0.047(3) -0.027(3) 0.015(3) -0.028(4)
C153 0.112(5) 0.079(4) 0.120(5) -0.060(4) -0.036(4) 0.048(4)
C154 0.081(4) 0.066(3) 0.061(3) -0.034(3) 0.004(3) -0.001(3)

loop_
_atom_type_symbol
_atom_type_description
_atom_type_scat_dispersion_real
_atom_type_scat_dispersion_imag
_atom_type_scat_source
C C 0.0033 0.0016 'International Tables Vol C Tables 4.2.6.8 and 6.1.1.4'
H H 0.0000 0.0000 'International Tables Vol C Tables 4.2.6.8 and 6.1.1.4'
Al Al 0.0645 0.0514 'International Tables Vol C Tables 4.2.6.8 and 6.1.1.4'

loop_
_geom_angle_atom_site_label_1
_geom_angle_atom_site_label_2
_geom_angle_atom_site_label_3
_geom_angle
_geom_angle_site_symmetry_1
_geom_angle_site_symmetry_3
_geom_angle_publ_flag
C1 Al1 C21 129.80(15) . . ?
C1 Al1 C11 118.71(17) . . ?
C21 Al1 C11 88.15(13) . . ?
C1 Al1 C11 106.82(17) . 3_666 ?
C21 Al1 C11 107.19(13) . 3_666 ?
C11 Al1 C11 102.52(12) . 3_666 ?
C1 Al1 Al1 127.81(13) . 3_666 ?
C21 Al1 Al1 102.34(11) . 3_666 ?
C11 Al1 Al1 52.19(9) . 3_666 ?
C11 Al1 Al1 50.33(9) 3_666 3_666 ?
Al1 C1 H1A 109.5 . . ?
Al1 C1 H1B 109.5 . . ?
H1A C1 H1B 109.5 . . ?
Al1 C1 H1C 109.5 . . ?
H1A C1 H1C 109.5 . . ?
H1B C1 H1C 109.5 . . ?
C16 C11 C12 118.5(3) . . ?
C16 C11 Al1 129.4(3) . . ?
C12 C11 Al1 104.1(2) . . ?
C16 C11 Al1 103.6(2) . 3_666 ?
C12 C11 Al1 117.1(2) . 3_666 ?
Al1 C11 Al1 77.48(12) . 3_666 ?
C13 C12 C11 118.4(3) . . ?
C13 C12 C22 122.3(3) . . ?
C11 C12 C22 119.0(3) . . ?
C12 C13 C14 120.9(3) . . ?
C12 C13 H13 119.5 . . ?
C14 C13 H13 119.5 . . ?
C13 C14 C15 122.4(3) . . ?
C13 C14 H14 118.8 . . ?
C15 C14 H14 118.8 . . ?
C16 C15 C14 116.1(3) . . ?
C16 C15 C151 122.1(3) . . ?
C14 C15 C151 121.7(3) . . ?
C15 C16 C11 123.2(3) . . ?
C15 C16 H16 118.4 . . ?
C11 C16 H16 118.4 . . ?
C26 C21 C22 117.8(3) . . ?
C26 C21 Al1 132.2(3) . . ?
C22 C21 Al1 110.1(2) . . ?
C23 C22 C21 120.0(3) . . ?
C23 C22 C12 123.2(3) . . ?
C21 C22 C12 116.5(3) . . ?
C24 C23 C22 120.1(3) . . ?
C24 C23 H23 119.9 . . ?
C22 C23 H23 119.9 . . ?
C25 C24 C23 121.7(3) . . ?
C25 C24 H24 119.1 . . ?
C23 C24 H24 119.1 . . ?
C24 C25 C26 117.3(3) . . ?
C24 C25 C251 119.9(3) . . ?
C26 C25 C251 122.9(3) . . ?
C21 C26 C25 123.0(3) . . ?
C21 C26 H26 118.5 . . ?
C25 C26 H26 118.5 . . ?
C157 C151 C155 120(2) . . ?
C153 C151 C154 111.2(5) . . ?
C157 C151 C156 124(2) . . ?
C155 C151 C156 87.8(7) . . ?
C153 C151 C152 112.1(5) . . ?
C154 C151 C152 102.5(4) . . ?
C153 C151 C15 109.6(4) . . ?
C157 C151 C15 113.8(18) . . ?
C155 C151 C15 108.1(14) . . ?
C154 C151 C15 113.2(3) . . ?
C156 C151 C15 98.7(13) . . ?
C152 C151 C15 108.1(3) . . ?
C252 C251 C254 107.9(4) . . ?
C252 C251 C253 110.7(4) . . ?
C254 C251 C253 106.4(4) . . ?
C252 C251 C25 110.1(3) . . ?
C254 C251 C25 113.6(3) . . ?
C253 C251 C25 108.1(3) . . ?
C251 C252 H25A 109.5 . . ?
C251 C252 H25B 109.5 . . ?
H25A C252 H25B 109.5 . . ?
C251 C252 H25C 109.5 . . ?
H25A C252 H25C 109.5 . . ?
H25B C252 H25C 109.5 . . ?
C251 C253 H25D 109.5 . . ?
C251 C253 H25E 109.5 . . ?
H25D C253 H25E 109.5 . . ?
C251 C253 H25F 109.5 . . ?
H25D C253 H25F 109.5 . . ?
H25E C253 H25F 109.5 . . ?
C251 C254 H25G 109.5 . . ?
C251 C254 H25H 109.5 . . ?
H25G C254 H25H 109.5 . . ?
C251 C254 H25I 109.5 . . ?
H25G C254 H25I 109.5 . . ?
H25H C254 H25I 109.5 . . ?
C151 C152 H15A 109.5 . . ?
C151 C152 H15B 109.5 . . ?
H15A C152 H15B 109.5 . . ?
C151 C152 H15C 109.5 . . ?
H15A C152 H15C 109.5 . . ?
H15B C152 H15C 109.5 . . ?
C151 C153 H15D 109.5 . . ?
C151 C153 H15E 109.5 . . ?
H15D C153 H15E 109.5 . . ?
C151 C153 H15F 109.5 . . ?
H15D C153 H15F 109.5 . . ?
H15E C153 H15F 109.5 . . ?
C151 C154 H15G 109.5 . . ?
C151 C154 H15H 109.5 . . ?
H15G C154 H15H 109.5 . . ?
C151 C154 H15I 109.5 . . ?
H15G C154 H15I 109.5 . . ?
H15H C154 H15I 109.5 . . ?
C151 C155 H15J 109.5 . . ?
C151 C155 H15K 109.5 . . ?
H15J C155 H15K 109.5 . . ?
C151 C155 H15L 109.5 . . ?
H15J C155 H15L 109.5 . . ?
H15K C155 H15L 109.5 . . ?
C151 C156 H15M 109.5 . . ?
C151 C156 H15N 109.5 . . ?
H15M C156 H15N 109.5 . . ?
C151 C156 H15O 109.5 . . ?
H15M C156 H15O 109.5 . . ?
H15N C156 H15O 109.5 . . ?
C151 C157 H15P 109.5 . . ?
C151 C157 H15Q 109.5 . . ?
H15P C157 H15Q 109.5 . . ?
C151 C157 H15R 109.5 . . ?
H15P C157 H15R 109.5 . . ?
H15Q C157 H15R 109.5 . . ?

loop_
_geom_bond_atom_site_label_1
_geom_bond_atom_site_label_2
_geom_bond_distance
_geom_bond_site_symmetry_2
_geom_bond_publ_flag
Al1 C1 1.946(4) . ?
Al1 C21 1.971(3) . ?
Al1 C11 2.093(3) . ?
Al1 C11 2.148(3) 3_666 ?
Al1 Al1 2.6543(18) 3_666 ?
C1 H1A 0.9800 . ?
C1 H1B 0.9800 . ?
C1 H1C 0.9800 . ?
C11 C16 1.409(4) . ?
C11 C12 1.427(5) . ?
C12 C13 1.382(5) . ?
C12 C22 1.483(4) . ?
C13 C14 1.391(5) . ?
C13 H13 0.9500 . ?
C14 C15 1.401(5) . ?
C14 H14 0.9500 . ?
C15 C16 1.388(5) . ?
C15 C151 1.539(5) . ?
C16 H16 0.9500 . ?
C21 C26 1.401(4) . ?
C21 C22 1.409(5) . ?
C22 C23 1.396(5) . ?
C23 C24 1.389(5) . ?
C23 H23 0.9500 . ?
C24 C25 1.389(5) . ?
C24 H24 0.9500 . ?
C25 C26 1.401(5) . ?
C25 C251 1.538(5) . ?
C26 H26 0.9500 . ?
C151 C153 1.501(5) . ?
C151 C157 1.517(9) . ?
C151 C155 1.525(9) . ?
C151 C154 1.526(5) . ?
C151 C156 1.533(9) . ?
C151 C152 1.537(6) . ?
C251 C252 1.494(6) . ?
C251 C254 1.504(6) . ?
C251 C253 1.537(6) . ?
C252 H25A 0.9800 . ?
C252 H25B 0.9800 . ?
C252 H25C 0.9800 . ?
C253 H25D 0.9800 . ?
C253 H25E 0.9800 . ?
C253 H25F 0.9800 . ?
C254 H25G 0.9800 . ?
C254 H25H 0.9800 . ?
C254 H25I 0.9800 . ?
C152 H15A 0.9800 . ?
C152 H15B 0.9800 . ?
C152 H15C 0.9800 . ?
C153 H15D 0.9800 . ?
C153 H15E 0.9800 . ?
C153 H15F 0.9800 . ?
C154 H15G 0.9800 . ?
C154 H15H 0.9800 . ?
C154 H15I 0.9800 . ?
C155 H15J 0.9800 . ?
C155 H15K 0.9800 . ?
C155 H15L 0.9800 . ?
C156 H15M 0.9800 . ?
C156 H15N 0.9800 . ?
C156 H15O 0.9800 . ?
C157 H15P 0.9800 . ?
C157 H15Q 0.9800 . ?
C157 H15R 0.9800 . ?

loop_
_geom_torsion_atom_site_label_1
_geom_torsion_atom_site_label_2
_geom_torsion_atom_site_label_3
_geom_torsion_atom_site_label_4
_geom_torsion
_geom_torsion_site_symmetry_1
_geom_torsion_site_symmetry_2
_geom_torsion_site_symmetry_3
_geom_torsion_site_symmetry_4
_geom_torsion_publ_flag
C16 C11 C12 C13 6.8(5) . . . . ?
Al1 C11 C12 C13 158.6(3) . . . . ?
Al1 C11 C12 C13 -118.4(3) 3_666 . . . ?
C16 C11 C12 C22 -166.8(3) . . . . ?
Al1 C11 C12 C22 -15.0(3) . . . . ?
Al1 C11 C12 C22 67.9(3) 3_666 . . . ?
C11 C12 C13 C14 -4.6(5) . . . . ?
C22 C12 C13 C14 168.8(3) . . . . ?
C12 C13 C14 C15 -1.0(5) . . . . ?
C13 C14 C15 C16 4.1(5) . . . . ?
C13 C14 C15 C151 -173.9(3) . . . . ?
C14 C15 C16 C11 -1.6(5) . . . . ?
C151 C15 C16 C11 176.4(3) . . . . ?
C12 C11 C16 C15 -3.8(5) . . . . ?
Al1 C11 C16 C15 -147.4(3) . . . . ?
Al1 C11 C16 C15 127.8(3) 3_666 . . . ?
C26 C21 C22 C23 -2.7(4) . . . . ?
Al1 C21 C22 C23 176.5(2) . . . . ?
C26 C21 C22 C12 172.3(3) . . . . ?
Al1 C21 C22 C12 -8.5(3) . . . . ?
C13 C12 C22 C23 18.6(5) . . . . ?
C11 C12 C22 C23 -168.1(3) . . . . ?
C13 C12 C22 C21 -156.3(3) . . . . ?
C11 C12 C22 C21 17.1(4) . . . . ?
C21 C22 C23 C24 2.4(5) . . . . ?
C12 C22 C23 C24 -172.3(3) . . . . ?
C22 C23 C24 C25 0.2(5) . . . . ?
C23 C24 C25 C26 -2.4(5) . . . . ?
C23 C24 C25 C251 176.4(3) . . . . ?
C22 C21 C26 C25 0.4(5) . . . . ?
Al1 C21 C26 C25 -178.5(3) . . . . ?
C24 C25 C26 C21 2.1(5) . . . . ?
C251 C25 C26 C21 -176.7(3) . . . . ?
C16 C15 C151 C153 123.6(6) . . . . ?
C14 C15 C151 C153 -58.5(6) . . . . ?
C16 C15 C151 C157 -52(2) . . . . ?
C14 C15 C151 C157 126(2) . . . . ?
C16 C15 C151 C155 172.7(12) . . . . ?
C14 C15 C151 C155 -9.4(12) . . . . ?
C16 C15 C151 C154 -1.1(5) . . . . ?
C14 C15 C151 C154 176.8(4) . . . . ?
C16 C15 C151 C156 82.3(11) . . . . ?
C14 C15 C151 C156 -99.9(11) . . . . ?
C16 C15 C151 C152 -113.9(5) . . . . ?
C14 C15 C151 C152 63.9(5) . . . . ?
C24 C25 C251 C252 -57.9(5) . . . . ?
C26 C25 C251 C252 120.9(5) . . . . ?
C24 C25 C251 C254 -179.0(4) . . . . ?
C26 C25 C251 C254 -0.3(6) . . . . ?
C24 C25 C251 C253 63.1(5) . . . . ?
C26 C25 C251 C253 -118.1(4) . . . . ?
